data_4131028
loop_
_publ_author_name
'Liu, Qi'
'Cong, Hengjiang'
'Deng, Hexiang'

_publ_section_title
;
 Deciphering the Spatial Arrangement of Metals and Correlation to
 Reactivity in Multivariate Metal-Organic Frameworks.
;
_journal_issue 42
_journal_name_full 'Journal of the American Chemical Society'
_journal_page_first 13822
_journal_page_last 13825
_journal_paper_doi 10.1021/jacs.6b08724
_journal_volume 138
_journal_year 2016
_chemical_formula_moiety 'C144 H72 Co3 Mg6 N12 O35'
_chemical_formula_sum 'C144 H72 Co3 Mg6 N12 O35'
_chemical_formula_weight 2852.78
_space_group_crystal_system hexagonal
_space_group_IT_number 191
_space_group_name_Hall '-P 6 2'
_space_group_name_H-M_alt 'P 6/m m m'
_atom_sites_solution_hydrogens geom
_atom_sites_solution_primary direct
_atom_sites_solution_secondary difmap
_audit_creation_method SHELXL-2014/7
_cell_angle_alpha 90
_cell_angle_beta 90
_cell_angle_gamma 120
_cell_formula_units_Z 1
_cell_length_a 32.032(2)
_cell_length_b 32.032(2)
_cell_length_c 16.7024(12)
_cell_measurement_reflns_used 4141
_cell_measurement_temperature 296(2)
_cell_measurement_theta_max 41.57
_cell_measurement_theta_min 2.76
_cell_volume 14841.5(17)
_computing_cell_refinement 'Bruker SAINT'
_computing_data_collection 'Bruker APEX2'
_computing_data_reduction 'Bruker SAINT'
_computing_molecular_graphics 'Bruker SHELXTL'
_computing_publication_material 'Bruker SHELXTL'
_computing_structure_refinement 'SHELXL-2014/7 (Sheldrick, 2014)'
_computing_structure_solution 'SHELXS-97 (Sheldrick 2008)'
_diffrn_ambient_temperature 296(2)
_diffrn_measured_fraction_theta_full 0.961
_diffrn_measured_fraction_theta_max 0.961
_diffrn_measurement_device_type 'Bruker Kappa APEX-Duo CCD'
_diffrn_measurement_method '\w scans'
_diffrn_radiation_monochromator 'Quazar multi-layer optics'
_diffrn_radiation_source 'Bruker I\muS'
_diffrn_radiation_type CuK\a
_diffrn_radiation_wavelength 1.54178
_diffrn_reflns_av_R_equivalents 0.0586
_diffrn_reflns_av_unetI/netI 0.0491
_diffrn_reflns_Laue_measured_fraction_full 0.961
_diffrn_reflns_Laue_measured_fraction_max 0.961
_diffrn_reflns_limit_h_max 21
_diffrn_reflns_limit_h_min -24
_diffrn_reflns_limit_k_max 24
_diffrn_reflns_limit_k_min -20
_diffrn_reflns_limit_l_max 11
_diffrn_reflns_limit_l_min -14
_diffrn_reflns_number 18552
_diffrn_reflns_point_group_measured_fraction_full 0.961
_diffrn_reflns_point_group_measured_fraction_max 0.961
_diffrn_reflns_theta_full 43.483
_diffrn_reflns_theta_max 43.483
_diffrn_reflns_theta_min 2.759
_exptl_absorpt_coefficient_mu 0.873
_exptl_absorpt_correction_T_max 0.7498
_exptl_absorpt_correction_T_min 0.3954
_exptl_absorpt_correction_type multi-scan
_exptl_absorpt_process_details 'SADABS-2014/4 (Bruker,2014)'
_exptl_crystal_colour black
_exptl_crystal_density_diffrn 0.319
_exptl_crystal_density_method 'not measured'
_exptl_crystal_description block
_exptl_crystal_F_000 1453
_exptl_crystal_size_max 0.060
_exptl_crystal_size_mid 0.040
_exptl_crystal_size_min 0.020
_refine_diff_density_max 0.513
_refine_diff_density_min -0.302
_refine_diff_density_rms 0.064
_refine_ls_extinction_coef 0.0076(11)
_refine_ls_extinction_expression Fc^*^=kFc[1+0.001xFc^2^\l^3^/sin(2\q)]^-1/4^
_refine_ls_extinction_method 'SHELXL-2014/7 (Sheldrick 2014'
_refine_ls_goodness_of_fit_ref 1.279
_refine_ls_hydrogen_treatment constr
_refine_ls_matrix_type full
_refine_ls_number_parameters 104
_refine_ls_number_reflns 2093
_refine_ls_number_restraints 107
_refine_ls_restrained_S_all 1.296
_refine_ls_R_factor_all 0.1316
_refine_ls_R_factor_gt 0.1053
_refine_ls_shift/su_max 0.000
_refine_ls_shift/su_mean 0.000
_refine_ls_structure_factor_coef Fsqd
_refine_ls_weighting_details 'w=1/[\s^2^(Fo^2^)+(0.2000P)^2^] where P=(Fo^2^+2Fc^2^)/3'
_refine_ls_weighting_scheme calc
_refine_ls_wR_factor_gt 0.3135
_refine_ls_wR_factor_ref 0.3337
_reflns_Friedel_coverage 0.000
_reflns_number_gt 1373
_reflns_number_total 2093
_reflns_threshold_expression 'I > 2\s(I)'
_cod_data_source_file ja6b08724_si_003.cif
_cod_data_source_block I
_cod_original_cell_volume 14841(2)
_cod_database_code 4131028
_shelx_shelxl_version_number 2014/7
_shelx_space_group_comment
;
The symmetry employed for this shelxl refinement is uniquely defined
by the following loop, which should always be used as a source of
symmetry information in preference to the above space-group names.
They are only intended as comments.
;
_shelx_estimated_absorpt_t_min 0.949
_shelx_estimated_absorpt_t_max 0.983

loop_
_space_group_symop_operation_xyz
'x, y, z'
'-y, x-y, z'
'-x+y, -x, z'
'-x, -y, z'
'y, -x+y, z'
'x-y, x, z'
'y, x, -z'
'x-y, -y, -z'
'-x, -x+y, -z'
'-y, -x, -z'
'-x+y, y, -z'
'x, x-y, -z'
'-x, -y, -z'
'y, -x+y, -z'
'x-y, x, -z'
'x, y, -z'
'-y, x-y, -z'
'-x+y, -x, -z'
'-y, -x, z'
'-x+y, y, z'
'x, x-y, z'
'y, x, z'
'x-y, -y, z'
'-x, -x+y, z'

loop_
_atom_site_label
_atom_site_type_symbol
_atom_site_fract_x
_atom_site_fract_y
_atom_site_fract_z
_atom_site_U_iso_or_equiv
_atom_site_adp_type
_atom_site_occupancy
_atom_site_site_symmetry_order
_atom_site_calc_flag
_atom_site_refinement_flags_posn
_atom_site_refinement_flags_adp
_atom_site_refinement_flags_occupancy
O1 O 0.74083(14) 0.25917(14) 1.0000 0.125(3) Uani 1 4 d S T P
Co1 Co 0.5080(6) 0.0000 0.5000 0.081(4) Uani 0.5 4 d DS T P
Mg1 Mg 0.70272(6) 0.29728(6) 1.0000 0.0715(16) Uani 1 4 d S T P
C1 C 0.5195(2) 0.0391(4) 0.6660(6) 0.114(3) Uani 1 2 d S TU P
N1 N 0.5000 0.0000 0.6165(7) 0.104(4) Uani 1 4 d S TU P
C2 C 0.54320(18) 0.0864(4) 0.6453(5) 0.113(3) Uani 1 2 d DS TU P
O2 O 0.65980(16) 0.25051(17) 0.9126(3) 0.099(2) Uani 1 1 d . . .
N2 N 0.53504(19) 0.0701(4) 0.5000 0.102(3) Uani 1 4 d S TU P
C3 C 0.55004(19) 0.1001(4) 0.5668(6) 0.118(3) Uani 1 2 d S TU P
O3 O 0.6667 0.3333 1.0000 0.041(3) Uani 1 12 d S T P
C4 C 0.51233(15) 0.0247(3) 0.7499(6) 0.129(4) Uani 1 2 d S TU P
H4 H 0.5224 0.0448 0.7943 0.154 Uiso 1 2 calc R U P
O4 O 0.5648(4) 0.0000 0.5000 0.085(5) Uani 0.5 4 d DS T P
C5 C 0.5747(2) 0.1493(4) 0.5404(5) 0.138(4) Uani 1 2 d S TU P
H5 H 0.5882 0.1764 0.5732 0.166 Uiso 1 2 calc R U P
C7 C 0.5353(3) 0.1438(3) 0.7387(5) 0.143(3) Uani 1 1 d D U .
H7 H 0.5042 0.1322 0.7194 0.172 Uiso 1 1 calc R U .
C6 C 0.56285(16) 0.1257(3) 0.7088(5) 0.103(3) Uani 1 2 d DS TU P
C8 C 0.5532(2) 0.1790(3) 0.7969(4) 0.134(3) Uani 1 1 d D U .
H8 H 0.5337 0.1905 0.8170 0.161 Uiso 1 1 calc R U .
C9 C 0.59858(17) 0.1972(3) 0.8254(5) 0.092(3) Uani 1 2 d DS TU P
C10 C 0.61809(19) 0.2362(4) 0.8890(5) 0.087(3) Uani 1 2 d S T P

loop_
_atom_site_aniso_label
_atom_site_aniso_U_11
_atom_site_aniso_U_22
_atom_site_aniso_U_33
_atom_site_aniso_U_23
_atom_site_aniso_U_13
_atom_site_aniso_U_12
O1 0.132(6) 0.132(6) 0.137(8) 0.000 0.000 0.085(7)
Co1 0.116(9) 0.067(3) 0.044(2) 0.000 0.000 0.0334(13)
Mg1 0.077(3) 0.077(3) 0.061(3) 0.000 0.000 0.039(3)
C1 0.167(7) 0.088(8) 0.063(7) 0.000(5) 0.000(3) 0.044(4)
N1 0.144(7) 0.083(9) 0.065(7) 0.000 0.000 0.041(4)
C2 0.172(7) 0.083(7) 0.056(6) 0.003(6) 0.002(3) 0.042(3)
O2 0.107(4) 0.103(4) 0.086(3) -0.026(3) -0.012(3) 0.050(4)
N2 0.143(7) 0.087(9) 0.057(7) 0.000 0.000 0.044(4)
C3 0.171(7) 0.082(6) 0.072(6) -0.004(5) -0.002(2) 0.041(3)
O3 0.049(5) 0.049(5) 0.027(6) 0.000 0.000 0.024(2)
C4 0.197(8) 0.096(8) 0.059(6) 0.000(4) 0.000(2) 0.048(4)
O4 0.099(10) 0.050(11) 0.091(11) 0.000 0.000 0.025(5)
C5 0.188(6) 0.104(6) 0.096(6) 0.003(5) 0.001(2) 0.052(3)
C7 0.148(7) 0.145(7) 0.129(7) -0.044(5) -0.031(5) 0.067(6)
C6 0.143(8) 0.087(8) 0.061(7) -0.003(6) -0.001(3) 0.043(4)
C8 0.143(7) 0.120(6) 0.134(6) -0.053(5) -0.029(5) 0.061(6)
C9 0.111(7) 0.082(7) 0.072(7) -0.013(6) -0.006(3) 0.041(4)
C10 0.116(9) 0.080(9) 0.052(7) -0.007(6) -0.004(3) 0.040(4)

loop_
_atom_type_symbol
_atom_type_description
_atom_type_scat_dispersion_real
_atom_type_scat_dispersion_imag
_atom_type_scat_source
C C 0.0181 0.0091 'International Tables Vol C Tables 4.2.6.8 and 6.1.1.4'
H H 0.0000 0.0000 'International Tables Vol C Tables 4.2.6.8 and 6.1.1.4'
N N 0.0311 0.0180 'International Tables Vol C Tables 4.2.6.8 and 6.1.1.4'
O O 0.0492 0.0322 'International Tables Vol C Tables 4.2.6.8 and 6.1.1.4'
Mg Mg 0.1719 0.1771 'International Tables Vol C Tables 4.2.6.8 and 6.1.1.4'
Co Co -2.3653 3.6143 'International Tables Vol C Tables 4.2.6.8 and 6.1.1.4'

loop_
_geom_angle_atom_site_label_1
_geom_angle_atom_site_label_2
_geom_angle_atom_site_label_3
_geom_angle
_geom_angle_site_symmetry_1
_geom_angle_site_symmetry_3
Co1 Co1 O4 180.0 13_656 .
Co1 Co1 N2 82.5(5) 13_656 .
O4 Co1 N2 97.5(5) . .
Co1 Co1 N2 82.5(6) 13_656 13_656
O4 Co1 N2 97.5(5) . 13_656
N2 Co1 N2 165.1(11) . 13_656
Co1 Co1 N1 82.5(6) 13_656 .
O4 Co1 N1 97.5(6) . .
N2 Co1 N1 89.03(14) . .
N2 Co1 N1 89.03(14) 13_656 .
Co1 Co1 N1 82.5(6) 13_656 13_656
O4 Co1 N1 97.5(6) . 13_656
N2 Co1 N1 89.03(14) . 13_656
N2 Co1 N1 89.03(14) 13_656 13_656
N1 Co1 N1 165.1(11) . 13_656
Co1 Co1 O4 0.000(3) 13_656 13_656
O4 Co1 O4 180.0 . 13_656
N2 Co1 O4 82.5(5) . 13_656
N2 Co1 O4 82.5(5) 13_656 13_656
N1 Co1 O4 82.5(6) . 13_656
N1 Co1 O4 82.5(6) 13_656 13_656
O3 Mg1 O2 93.00(16) . .
O3 Mg1 O2 93.00(16) . 10_667
O2 Mg1 O2 174.0(3) . 10_667
O3 Mg1 O2 93.00(16) . 19_665
O2 Mg1 O2 88.9(2) . 19_665
O2 Mg1 O2 90.8(2) 10_667 19_665
O3 Mg1 O2 93.00(16) . 16_557
O2 Mg1 O2 90.8(2) . 16_557
O2 Mg1 O2 88.9(2) 10_667 16_557
O2 Mg1 O2 174.0(3) 19_665 16_557
O3 Mg1 O1 180.00(12) . .
O2 Mg1 O1 87.00(16) . .
O2 Mg1 O1 87.00(16) 10_667 .
O2 Mg1 O1 87.00(16) 19_665 .
O2 Mg1 O1 87.00(16) 16_557 .
O3 Mg1 Mg1 30.0 . 3_665
O2 Mg1 Mg1 72.24(16) . 3_665
O2 Mg1 Mg1 113.30(16) 10_667 3_665
O2 Mg1 Mg1 113.30(16) 19_665 3_665
O2 Mg1 Mg1 72.24(16) 16_557 3_665
O1 Mg1 Mg1 149.999(1) . 3_665
O3 Mg1 Mg1 30.0 . 2_655
O2 Mg1 Mg1 113.30(16) . 2_655
O2 Mg1 Mg1 72.24(16) 10_667 2_655
O2 Mg1 Mg1 72.24(16) 19_665 2_655
O2 Mg1 Mg1 113.30(16) 16_557 2_655
O1 Mg1 Mg1 149.999(1) . 2_655
Mg1 Mg1 Mg1 60.0 3_665 2_655
C2 C1 N1 128.0(10) . .
C2 C1 C4 120.6(9) . .
N1 C1 C4 111.4(11) . .
C1 N1 C1 105.4(13) 4_655 .
C1 N1 Co1 127.0(6) 4_655 13_656
C1 N1 Co1 127.0(6) . 13_656
C1 N1 Co1 127.0(6) 4_655 .
C1 N1 Co1 127.0(6) . .
Co1 N1 Co1 14.9(11) 13_656 .
C1 C2 C3 120.8(9) . .
C1 C2 C6 121.1(7) . .
C3 C2 C6 118.1(8) . .
C10 O2 Mg1 134.5(6) . .
C3 N2 C3 106.5(11) . 16_556
C3 N2 Co1 126.4(6) . 13_656
C3 N2 Co1 126.4(6) 16_556 13_656
C3 N2 Co1 126.4(6) . .
C3 N2 Co1 126.4(6) 16_556 .
Co1 N2 Co1 14.9(11) 13_656 .
C2 C3 N2 127.1(9) . .
C2 C3 C5 124.0(9) . .
N2 C3 C5 108.9(9) . .
Mg1 O3 Mg1 120.007(1) 3_665 2_655
Mg1 O3 Mg1 119.996(1) 3_665 .
Mg1 O3 Mg1 119.997(1) 2_655 .
C4 C4 C1 105.9(6) 4_655 .
C4 C4 H4 127.0 4_655 .
C1 C4 H4 127.0 . .
Co1 O4 Co1 0.000(1) . 13_656
C5 C5 C3 107.9(5) 16_556 .
C5 C5 H5 126.1 16_556 .
C3 C5 H5 126.1 . .
C6 C7 C8 120.9(7) . .
C6 C7 H7 119.6 . .
C8 C7 H7 119.6 . .
C7 C6 C7 117.7(9) 20_655 .
C7 C6 C2 121.1(5) 20_655 .
C7 C6 C2 121.1(5) . .
C9 C8 C7 121.0(7) . .
C9 C8 H8 119.5 . .
C7 C8 H8 119.5 . .
C8 C9 C8 118.5(9) 20_655 .
C8 C9 C10 120.8(4) 20_655 .
C8 C9 C10 120.8(4) . .
O2 C10 O2 126.4(11) . 20_655
O2 C10 C9 116.8(5) . .
O2 C10 C9 116.8(5) 20_655 .

loop_
_geom_bond_atom_site_label_1
_geom_bond_atom_site_label_2
_geom_bond_distance
_geom_bond_site_symmetry_2
O1 Mg1 2.114(9) .
Co1 Co1 0.51(4) 13_656
Co1 O4 1.82(2) .
Co1 N2 1.960(11) .
Co1 N2 1.961(11) 13_656
Co1 N1 1.963(11) .
Co1 N1 1.963(11) 13_656
Co1 O4 2.33(3) 13_656
Mg1 O3 2.000(4) .
Mg1 O2 2.051(5) .
Mg1 O2 2.051(5) 10_667
Mg1 O2 2.051(5) 19_665
Mg1 O2 2.051(5) 16_557
Mg1 Mg1 3.464(6) 3_665
Mg1 Mg1 3.464(6) 2_655
C1 C2 1.357(11) .
C1 N1 1.363(11) .
C1 C4 1.457(13) .
N1 C1 1.363(11) 4_655
N1 Co1 1.963(11) 13_656
C2 C3 1.366(11) .
C2 C6 1.521(11) .
O2 C10 1.240(5) .
N2 C3 1.392(10) .
N2 C3 1.392(10) 16_556
N2 Co1 1.960(11) 13_656
C3 C5 1.435(12) .
O3 Mg1 2.000(4) 3_665
O3 Mg1 2.000(4) 2_655
C4 C4 1.368(17) 4_655
C4 H4 0.9300 .
O4 Co1 2.33(3) 13_656
C5 C5 1.350(17) 16_556
C5 H5 0.9300 .
C7 C6 1.368(6) .
C7 C8 1.380(7) .
C7 H7 0.9300 .
C6 C7 1.368(6) 20_655
C8 C9 1.355(6) .
C8 H8 0.9300 .
C9 C8 1.355(6) 20_655
C9 C10 1.516(13) .
C10 O2 1.240(5) 20_655
